data_7120503
loop_
_publ_author_name
'Kim, Bohee'
'Jeong, Donghyun'
'Cho, Jaeheung'

_publ_section_title
;
 Nucleophilic Reactivity of Copper(II)-Alkylperoxo Complexes
;
_journal_name_full 'Chem. Commun.'
_journal_paper_doi 10.1039/C7CC03965D
_journal_year 2017
_chemical_formula_sum 'C86 H99 B2 Cu N6 O2'
_chemical_formula_weight 1333.87
_chemical_name_common Cu(CHDAP)(BPh4)2
_space_group_crystal_system orthorhombic
_space_group_IT_number 60
_space_group_name_Hall '-P 2n 2ab'
_space_group_name_H-M_alt 'P b c n'
_symmetry_space_group_name_Hall '-P 2n 2ab'
_symmetry_space_group_name_H-M 'P b c n'
_atom_sites_solution_hydrogens geom
_audit_update_record
;
2017-04-12 deposited with the CCDC.
2017-07-27 downloaded from the CCDC.
;
_cell_angle_alpha 90
_cell_angle_beta 90
_cell_angle_gamma 90
_cell_formula_units_Z 4
_cell_length_a 18.9494(12)
_cell_length_b 23.0427(13)
_cell_length_c 17.9917(10)
_cell_measurement_reflns_used 9689
_cell_measurement_temperature 143.(2)
_cell_measurement_theta_max 27.5220
_cell_measurement_theta_min 2.7835
_cell_volume 7856.0(8)
_computing_cell_refinement 'SAINT V8.34A (Bruker AXS Inc., 2013)'
_computing_data_collection 'Bruker APEX2'
_computing_data_reduction 'SAINT V8.34A (Bruker AXS Inc., 2013)'
_computing_structure_refinement 'SHELXL-2014/7 (Sheldrick, 2014)'
_diffrn_ambient_temperature 143.(2)
_diffrn_detector_area_resol_mean 10.4167
_diffrn_measured_fraction_theta_full 0.998
_diffrn_measured_fraction_theta_max 0.998
_diffrn_measurement_device_type 'D8 VENTURE'
_diffrn_measurement_method '/f and /w scans'
_diffrn_radiation_monochromator TRIUMPH
_diffrn_radiation_type MoKa
_diffrn_radiation_wavelength 0.71073
_diffrn_reflns_av_R_equivalents 0.1157
_diffrn_reflns_av_unetI/netI 0.0265
_diffrn_reflns_limit_h_max 23
_diffrn_reflns_limit_h_min -23
_diffrn_reflns_limit_k_max 28
_diffrn_reflns_limit_k_min -28
_diffrn_reflns_limit_l_max 22
_diffrn_reflns_limit_l_min -22
_diffrn_reflns_number 197552
_diffrn_reflns_theta_full 26.00
_diffrn_reflns_theta_max 26.00
_diffrn_reflns_theta_min 2.66
_diffrn_source 'Sealed tube'
_diffrn_source_type 'Sealed tube'
_exptl_absorpt_coefficient_mu 0.327
_exptl_absorpt_correction_T_max 0.93
_exptl_absorpt_correction_T_min 0.84
_exptl_absorpt_correction_type multi-scan
_exptl_absorpt_process_details 'SADABS V2014/3 (Bruker AXS Inc.)'
_exptl_crystal_colour 'clear light green'
_exptl_crystal_density_diffrn 1.128
_exptl_crystal_density_method 'not measured'
_exptl_crystal_description PLATE
_exptl_crystal_F_000 2848
_exptl_crystal_size_max 0.300
_exptl_crystal_size_mid 0.250
_exptl_crystal_size_min 0.240
_refine_diff_density_max 2.507
_refine_diff_density_min -0.449
_refine_ls_extinction_method none
_refine_ls_goodness_of_fit_ref 1.165
_refine_ls_hydrogen_treatment constr
_refine_ls_matrix_type full
_refine_ls_number_parameters 464
_refine_ls_number_reflns 7710
_refine_ls_number_restraints 0
_refine_ls_restrained_S_all 1.165
_refine_ls_R_factor_all 0.0768
_refine_ls_R_factor_gt 0.0538
_refine_ls_shift/su_max 0.000
_refine_ls_shift/su_mean 0.000
_refine_ls_structure_factor_coef Fsqd
_refine_ls_weighting_details 'w=1/[\s^2^(Fo^2^)+(0.0781P)^2^+7.6126P] where P=(Fo^2^+2Fc^2^)/3'
_refine_ls_weighting_scheme calc
_refine_ls_wR_factor_gt 0.1468
_refine_ls_wR_factor_ref 0.1670
_reflns_number_gt 5889
_reflns_number_total 7710
_reflns_threshold_expression 'I > 2\s(I)'
_cod_data_source_file c7cc03965d2.cif
_cod_data_source_block BML106
_cod_database_code 7120503

loop_
_space_group_symop_operation_xyz
'x, y, z'
'x+1/2, -y+1/2, -z'
'-x, y, -z+1/2'
'-x+1/2, -y+1/2, z+1/2'
'-x, -y, -z'
'-x-1/2, y-1/2, z'
'x, -y, z-1/2'
'x-1/2, y-1/2, -z-1/2'

loop_
_atom_site_type_symbol
_atom_site_label
_atom_site_fract_x
_atom_site_fract_y
_atom_site_fract_z
_atom_site_U_iso_or_equiv
_atom_site_adp_type
_atom_site_calc_flag
_atom_site_refinement_flags_adp
_atom_site_refinement_flags_occupancy
_atom_site_refinement_flags_posn
_atom_site_occupancy
Cu Cu1 1.0 0.18585(2) 0.75 0.01806(14) Uani d T P S 1
N N1 1.00896(11) 0.12414(10) 0.82800(12) 0.0236(5) Uani d . . . 1
N N2 0.99375(11) 0.25050(9) 0.82364(11) 0.0185(4) Uani d . . . 1
N N3 0.87649(11) 0.21280(10) 0.73990(11) 0.0199(5) Uani d . . . 1
O O1 0 0.31569(14) 0.25 0.0449(8) Uani d T P S 1
C C40 1.01189(13) 0.08841(12) 0.87144(15) 0.0228(6) Uani d . . . 1
C C41 1.01387(16) 0.04295(13) 0.92716(17) 0.0332(7) Uani d . . . 1
H H2 1.0161 0.005 0.9026 0.05 Uiso calc U . R 1
H H1 0.9712 0.045 0.9579 0.05 Uiso calc U . R 1
H H3 1.0556 0.0481 0.9587 0.05 Uiso calc U . R 1
C C13 1.05453(13) 0.27079(12) 0.85245(14) 0.0225(5) Uani d . . . 1
C C1 0.87919(13) 0.23707(13) 0.66375(14) 0.0248(6) Uani d . . . 1
H H5 0.838 0.2629 0.6564 0.03 Uiso calc U . R 1
H H4 0.8753 0.2049 0.6276 0.03 Uiso calc U . R 1
C C8 0.86649(14) 0.25882(12) 0.79605(15) 0.0247(6) Uani d . . . 1
H H6 0.8343 0.2441 0.8351 0.03 Uiso calc U . R 1
H H7 0.8431 0.2923 0.772 0.03 Uiso calc U . R 1
C C9 0.93348(13) 0.27981(11) 0.83272(13) 0.0208(5) Uani d . . . 1
C C10 0.93168(15) 0.32986(13) 0.87584(17) 0.0320(7) Uani d . . . 1
H H10 0.8886 0.3501 0.8831 0.038 Uiso calc U . R 1
C C11 0.99307(16) 0.34970(15) 0.9079(2) 0.0410(8) Uani d . . . 1
H H8 0.9926 0.3834 0.9384 0.049 Uiso calc U . R 1
C C12 1.05543(16) 0.32018(13) 0.89531(17) 0.0343(7) Uani d . . . 1
H H9 1.0984 0.3339 0.916 0.041 Uiso calc U . R 1
C C2 0.81946(13) 0.16759(12) 0.74292(14) 0.0210(5) Uani d . . . 1
H H21 0.8305 0.1387 0.7031 0.025 Uiso calc U . R 1
C C3 0.81920(14) 0.13436(13) 0.81589(16) 0.0296(6) Uani d . . . 1
H H20 0.8092 0.1615 0.8572 0.035 Uiso calc U . R 1
H H19 0.8664 0.1172 0.8244 0.035 Uiso calc U . R 1
C C4 0.76371(16) 0.08607(14) 0.81544(18) 0.0365(7) Uani d . . . 1
H H11 0.7771 0.0564 0.7782 0.044 Uiso calc U . R 1
H H18 0.7627 0.0671 0.8648 0.044 Uiso calc U . R 1
C C5 0.69009(15) 0.10941(14) 0.79717(17) 0.0355(7) Uani d . . . 1
H H17 0.6564 0.0767 0.7936 0.043 Uiso calc U . R 1
H H12 0.6741 0.1353 0.8377 0.043 Uiso calc U . R 1
C C6 0.69056(15) 0.14256(13) 0.72474(17) 0.0310(6) Uani d . . . 1
H H13 0.6432 0.1593 0.7158 0.037 Uiso calc U . R 1
H H14 0.7014 0.1156 0.6834 0.037 Uiso calc U . R 1
C C7 0.74522(14) 0.19116(13) 0.72624(17) 0.0284(6) Uani d . . . 1
H H15 0.732 0.2199 0.7647 0.034 Uiso calc U . R 1
H H16 0.7456 0.2112 0.6776 0.034 Uiso calc U . R 1
C C39 0.0035(2) 0.3197(2) 0.1187(3) 0.0643(12) Uani d . . . 1
H H27 -0.0404 0.3422 0.1166 0.096 Uiso calc U . R 1
H H23 0.0078 0.2962 0.0735 0.096 Uiso calc U . R 1
H H22 0.0438 0.3462 0.1223 0.096 Uiso calc U . R 1
C C38 0.0021(2) 0.28118(19) 0.1845(3) 0.0678(12) Uani d . . . 1
H H24 0.0026 0.24 0.1831 0.081 Uiso calc U . R 1
C C28 0.77885(18) 0.20712(14) 1.00985(16) 0.0384(8) Uani d . . . 1
H H28 0.8008 0.1726 1.0273 0.046 Uiso calc U . R 1
C C29 0.81046(17) 0.26015(15) 1.02043(17) 0.0395(8) Uani d . . . 1
H H37 0.8548 0.2623 1.045 0.047 Uiso calc U . R 1
C C30 0.77814(15) 0.31060(13) 0.99552(16) 0.0299(6) Uani d . . . 1
H H38 0.8012 0.3467 1.0034 0.036 Uiso calc U . R 1
C C37 0.71271(14) 0.31029(11) 0.95922(14) 0.0221(5) Uani d . . . 1
C C14 0.59061(13) 0.36248(11) 0.91633(14) 0.0216(5) Uani d . . . 1
C C15 0.54936(15) 0.33409(13) 0.96980(15) 0.0287(6) Uani d . . . 1
H H34 0.5724 0.3162 1.0107 0.034 Uiso calc U . R 1
C C16 0.47652(16) 0.33092(14) 0.96570(18) 0.0351(7) Uani d . . . 1
H H31 0.4507 0.3111 1.0031 0.042 Uiso calc U . R 1
C C17 0.44148(15) 0.35666(14) 0.90710(17) 0.0360(7) Uani d . . . 1
H H29 0.3916 0.3542 0.9035 0.043 Uiso calc U . R 1
C C34 0.78666(19) 0.39431(16) 0.70792(19) 0.0469(9) Uani d . . . 1
H H30 0.8102 0.3991 0.6617 0.056 Uiso calc U . R 1
C C35 0.73248(18) 0.35496(16) 0.71494(16) 0.0407(8) Uani d . . . 1
H H47 0.7186 0.3322 0.6734 0.049 Uiso calc U . R 1
C C36 0.69796(16) 0.34837(13) 0.78253(15) 0.0297(6) Uani d . . . 1
H H46 0.6608 0.3208 0.7861 0.036 Uiso calc U . R 1
C C31 0.71587(13) 0.38082(12) 0.84574(14) 0.0234(6) Uani d . . . 1
C C18 0.47944(16) 0.38588(15) 0.85404(18) 0.0367(7) Uani d . . . 1
H H32 0.4557 0.4042 0.8139 0.044 Uiso calc U . R 1
C C19 0.55265(15) 0.38871(13) 0.85885(16) 0.0288(6) Uani d . . . 1
H H33 0.5778 0.4093 0.8216 0.035 Uiso calc U . R 1
C C27 0.71520(17) 0.20477(13) 0.97376(16) 0.0346(7) Uani d . . . 1
H H36 0.6929 0.1684 0.966 0.041 Uiso calc U . R 1
C C26 0.68321(15) 0.25515(12) 0.94857(15) 0.0281(6) Uani d . . . 1
H H35 0.6395 0.2522 0.923 0.034 Uiso calc U . R 1
C C20 0.68438(13) 0.42580(11) 0.98104(14) 0.0218(5) Uani d . . . 1
C C25 0.66997(14) 0.48176(12) 0.95452(16) 0.0262(6) Uani d . . . 1
H H39 0.6596 0.4864 0.9032 0.031 Uiso calc U . R 1
C C24 0.67003(15) 0.53037(13) 0.99917(18) 0.0322(7) Uani d . . . 1
H H40 0.6598 0.5674 0.9785 0.039 Uiso calc U . R 1
C C23 0.68493(16) 0.52523(14) 1.07402(18) 0.0365(7) Uani d . . . 1
H H41 0.6855 0.5585 1.1051 0.044 Uiso calc U . R 1
C C22 0.69891(17) 0.47133(14) 1.10276(17) 0.0396(8) Uani d . . . 1
H H42 0.7092 0.4673 1.1542 0.048 Uiso calc U . R 1
C C21 0.69809(15) 0.42244(13) 1.05713(16) 0.0300(6) Uani d . . . 1
H H43 0.7072 0.3855 1.0786 0.036 Uiso calc U . R 1
C C32 0.77168(15) 0.41971(13) 0.83625(18) 0.0339(7) Uani d . . . 1
H H44 0.7866 0.4423 0.8775 0.041 Uiso calc U . R 1
C C33 0.80607(19) 0.42648(16) 0.7688(2) 0.0468(9) Uani d . . . 1
H H45 0.8435 0.4537 0.7647 0.056 Uiso calc U . R 1
B B1 0.67660(15) 0.36944(13) 0.92572(16) 0.0210(6) Uani d . . . 1
O O2 0.0643(4) 0.4848(3) 0.9122(5) 0.094(2) Uani d . P . 0.5
C C42 0.1132(5) 0.5020(5) 0.9701(7) 0.077(3) Uani d . P . 0.5
H H42A 0.1594 0.5112 0.9474 0.093 Uiso calc U P R 0.5
H H42B 0.0954 0.5376 0.9945 0.093 Uiso calc U P R 0.5
C C43 0.1205(6) 0.4675(6) 1.0129(7) 0.096(4) Uani d . P . 0.5
H H43A 0.0805 0.4681 1.0475 0.143 Uiso calc U P R 0.5
H H43B 0.1643 0.4747 1.0403 0.143 Uiso calc U P R 0.5
H H43C 0.123 0.4296 0.9885 0.143 Uiso calc U P R 0.5
C C44 0.0528(10) 0.5180(6) 0.8486(10) 0.146(7) Uani d . P . 0.5
H H44A 0.099 0.5242 0.8242 0.175 Uiso calc U P R 0.5
H H44B 0.0355 0.5565 0.8647 0.175 Uiso calc U . R 1
C C45 0.0050(8) 0.4966(10) 0.7938(12) 0.161(8) Uani d . P . 0.5
H H45A -0.0324 0.4759 0.8169 0.193 Uiso calc U P R 0.5

loop_
_atom_site_aniso_label
_atom_site_aniso_U_11
_atom_site_aniso_U_22
_atom_site_aniso_U_33
_atom_site_aniso_U_12
_atom_site_aniso_U_13
_atom_site_aniso_U_23
Cu1 0.0214(2) 0.0192(2) 0.0136(2) 0 -0.00080(16) 0
N1 0.0245(12) 0.0254(12) 0.0210(11) 0.0011(9) -0.0022(9) 0.0007(9)
N2 0.0184(11) 0.0220(11) 0.0152(10) 0.0007(8) -0.0004(8) 0.0009(8)
N3 0.0168(11) 0.0250(11) 0.0178(10) -0.0007(9) -0.0006(8) -0.0001(9)
O1 0.0395(19) 0.0395(18) 0.056(2) 0 0.0082(15) 0
C40 0.0198(13) 0.0241(13) 0.0245(13) -0.0017(10) -0.0024(10) -0.0002(11)
C41 0.0325(16) 0.0304(15) 0.0365(17) -0.0037(12) -0.0034(13) 0.0124(13)
C13 0.0205(13) 0.0293(14) 0.0176(12) 0.0011(11) -0.0020(10) -0.0019(11)
C1 0.0172(13) 0.0359(15) 0.0213(13) -0.0026(11) -0.0041(10) 0.0072(11)
C8 0.0187(13) 0.0277(14) 0.0276(14) 0.0027(11) -0.0005(11) -0.0053(11)
C9 0.0198(13) 0.0253(13) 0.0172(12) 0.0001(10) 0.0035(10) 0.0006(10)
C10 0.0260(15) 0.0330(15) 0.0369(16) 0.0060(12) 0.0000(12) -0.0115(13)
C11 0.0327(17) 0.0417(18) 0.049(2) 0.0026(14) -0.0033(14) -0.0262(16)
C12 0.0247(15) 0.0405(17) 0.0378(17) -0.0034(12) -0.0049(12) -0.0158(14)
C2 0.0164(12) 0.0258(13) 0.0208(13) -0.0008(10) -0.0012(10) 0.0001(10)
C3 0.0210(13) 0.0394(16) 0.0282(14) -0.0017(12) -0.0009(11) 0.0074(13)
C4 0.0311(16) 0.0415(18) 0.0369(17) -0.0063(13) 0.0012(13) 0.0145(14)
C5 0.0249(15) 0.0463(18) 0.0352(16) -0.0125(13) 0.0038(12) 0.0023(14)
C6 0.0186(14) 0.0398(17) 0.0347(15) -0.0034(12) -0.0034(11) -0.0007(13)
C7 0.0193(14) 0.0337(16) 0.0322(14) 0.0001(11) -0.0041(11) 0.0033(12)
C39 0.058(3) 0.076(3) 0.059(3) 0.007(2) 0.007(2) 0.000(2)
C38 0.096(4) 0.047(2) 0.061(3) 0.007(2) 0.018(2) -0.009(2)
C28 0.053(2) 0.0360(17) 0.0266(15) 0.0221(15) -0.0019(14) -0.0010(13)
C29 0.0343(17) 0.0501(19) 0.0342(16) 0.0204(15) -0.0103(13) -0.0076(14)
C30 0.0223(14) 0.0365(16) 0.0309(15) 0.0062(12) -0.0014(12) -0.0043(12)
C37 0.0213(13) 0.0280(14) 0.0168(12) 0.0030(11) 0.0015(10) -0.0007(10)
C14 0.0213(13) 0.0232(13) 0.0203(12) 0.0027(10) -0.0008(10) -0.0039(10)
C15 0.0268(14) 0.0364(15) 0.0228(13) -0.0009(12) -0.0028(11) 0.0002(12)
C16 0.0245(14) 0.0440(18) 0.0368(17) -0.0064(13) 0.0053(13) -0.0036(14)
C17 0.0184(14) 0.0489(18) 0.0408(17) 0.0003(13) -0.0024(12) -0.0097(15)
C34 0.046(2) 0.061(2) 0.0344(18) 0.0311(18) 0.0203(15) 0.0220(17)
C35 0.0453(19) 0.056(2) 0.0210(14) 0.0289(17) -0.0008(13) 0.0034(14)
C36 0.0309(15) 0.0350(16) 0.0231(14) 0.0135(12) 0.0010(12) 0.0010(12)
C31 0.0205(13) 0.0270(14) 0.0228(13) 0.0085(11) -0.0010(10) 0.0041(11)
C18 0.0261(15) 0.050(2) 0.0338(16) 0.0094(14) -0.0092(12) 0.0004(15)
C19 0.0245(14) 0.0338(15) 0.0280(14) 0.0058(12) 0.0005(11) 0.0025(12)
C27 0.0486(19) 0.0277(15) 0.0274(14) 0.0048(13) 0.0042(13) 0.0002(12)
C26 0.0297(15) 0.0290(15) 0.0256(14) 0.0023(12) -0.0042(11) -0.0009(11)
C20 0.0144(12) 0.0284(14) 0.0226(13) -0.0012(10) 0.0004(10) -0.0013(11)
C25 0.0252(14) 0.0280(14) 0.0255(14) -0.0008(11) -0.0009(11) 0.0024(11)
C24 0.0296(15) 0.0229(15) 0.0439(17) -0.0018(12) -0.0013(13) -0.0019(12)
C23 0.0332(17) 0.0339(16) 0.0425(18) 0.0024(13) -0.0104(14) -0.0153(14)
C22 0.0437(18) 0.0472(19) 0.0280(15) 0.0121(15) -0.0122(14) -0.0124(14)
C21 0.0294(15) 0.0331(16) 0.0276(14) 0.0050(12) -0.0064(12) -0.0003(12)
C32 0.0259(15) 0.0357(16) 0.0401(17) 0.0022(12) 0.0077(13) 0.0023(13)
C33 0.0367(19) 0.045(2) 0.058(2) 0.0105(15) 0.0223(16) 0.0193(17)
B1 0.0191(14) 0.0242(15) 0.0198(14) 0.0016(11) -0.0020(11) -0.0001(12)
O2 0.064(4) 0.065(4) 0.153(7) -0.007(3) 0.006(4) 0.036(5)
C42 0.039(5) 0.084(7) 0.108(9) -0.010(5) 0.012(6) -0.046(7)
C43 0.047(6) 0.129(11) 0.111(10) -0.005(7) -0.032(6) -0.039(8)
C44 0.189(18) 0.071(8) 0.177(17) 0.034(10) 0.087(15) 0.021(10)
C45 0.072(9) 0.23(2) 0.177(19) 0.006(11) -0.014(11) 0.064(16)

loop_
_atom_type_symbol
_atom_type_description
_atom_type_scat_dispersion_real
_atom_type_scat_dispersion_imag
_atom_type_scat_source
C C 0.0033 0.0016 'International Tables Vol C Tables 4.2.6.8 and 6.1.1.4'
H H 0.0000 0.0000 'International Tables Vol C Tables 4.2.6.8 and 6.1.1.4'
N N 0.0061 0.0033 'International Tables Vol C Tables 4.2.6.8 and 6.1.1.4'
B B 0.0013 0.0007 'International Tables Vol C Tables 4.2.6.8 and 6.1.1.4'
Cu Cu 0.3201 1.2651 'International Tables Vol C Tables 4.2.6.8 and 6.1.1.4'
O O 0.0106 0.0060 'International Tables Vol C Tables 4.2.6.8 and 6.1.1.4'

loop_
_geom_angle_atom_site_label_1
_geom_angle_atom_site_label_2
_geom_angle_atom_site_label_3
_geom_angle_site_symmetry_1
_geom_angle_site_symmetry_3
_geom_angle
N2 Cu1 N2 . 3_756 83.52(12)
N2 Cu1 N1 . . 94.00(9)
N2 Cu1 N1 3_756 . 171.23(9)
N2 Cu1 N1 . 3_756 171.23(8)
N2 Cu1 N1 3_756 3_756 94.00(9)
N1 Cu1 N1 . 3_756 89.66(13)
N2 Cu1 N3 . 3_756 79.44(8)
N2 Cu1 N3 3_756 3_756 78.57(8)
N1 Cu1 N3 . 3_756 92.72(8)
N1 Cu1 N3 3_756 3_756 108.38(8)
N2 Cu1 N3 . . 78.56(8)
N2 Cu1 N3 3_756 . 79.44(8)
N1 Cu1 N3 . . 108.38(8)
N1 Cu1 N3 3_756 . 92.72(8)
N3 Cu1 N3 3_756 . 150.36(11)
C40 N1 Cu1 . . 177.7(2)
C9 N2 C13 . . 120.5(2)
C9 N2 Cu1 . . 120.57(17)
C13 N2 Cu1 . . 117.62(17)
C8 N3 C1 . . 111.5(2)
C8 N3 C2 . . 112.4(2)
C1 N3 C2 . . 108.69(19)
C8 N3 Cu1 . . 104.84(14)
C1 N3 Cu1 . . 97.62(14)
C2 N3 Cu1 . . 120.88(15)
C38 O1 C38 . 3 112.0(4)
N1 C40 C41 . . 178.7(3)
C40 C41 H2 . . 109.5
C40 C41 H1 . . 109.5
H2 C41 H1 . . 109.5
C40 C41 H3 . . 109.5
H2 C41 H3 . . 109.5
H1 C41 H3 . . 109.5
N2 C13 C12 . . 120.9(2)
N2 C13 C1 . 3_756 117.4(2)
C12 C13 C1 . 3_756 121.7(2)
N3 C1 C13 . 3_756 113.8(2)
N3 C1 H5 . . 108.8
C13 C1 H5 3_756 . 108.8
N3 C1 H4 . . 108.8
C13 C1 H4 3_756 . 108.8
H5 C1 H4 . . 107.7
N3 C8 C9 . . 114.9(2)
N3 C8 H6 . . 108.5
C9 C8 H6 . . 108.5
N3 C8 H7 . . 108.5
C9 C8 H7 . . 108.5
H6 C8 H7 . . 107.5
N2 C9 C10 . . 120.5(2)
N2 C9 C8 . . 120.2(2)
C10 C9 C8 . . 119.3(2)
C11 C10 C9 . . 119.2(3)
C11 C10 H10 . . 120.4
C9 C10 H10 . . 120.4
C10 C11 C12 . . 119.4(3)
C10 C11 H8 . . 120.3
C12 C11 H8 . . 120.3
C13 C12 C11 . . 119.3(3)
C13 C12 H9 . . 120.4
C11 C12 H9 . . 120.4
N3 C2 C3 . . 112.5(2)
N3 C2 C7 . . 114.0(2)
C3 C2 C7 . . 110.1(2)
N3 C2 H21 . . 106.6
C3 C2 H21 . . 106.6
C7 C2 H21 . . 106.6
C2 C3 C4 . . 111.3(2)
C2 C3 H20 . . 109.4
C4 C3 H20 . . 109.4
C2 C3 H19 . . 109.4
C4 C3 H19 . . 109.4
H20 C3 H19 . . 108.0
C5 C4 C3 . . 111.8(3)
C5 C4 H11 . . 109.3
C3 C4 H11 . . 109.3
C5 C4 H18 . . 109.3
C3 C4 H18 . . 109.3
H11 C4 H18 . . 107.9
C6 C5 C4 . . 110.9(2)
C6 C5 H17 . . 109.4
C4 C5 H17 . . 109.4
C6 C5 H12 . . 109.4
C4 C5 H12 . . 109.4
H17 C5 H12 . . 108.0
C5 C6 C7 . . 111.1(2)
C5 C6 H13 . . 109.4
C7 C6 H13 . . 109.4
C5 C6 H14 . . 109.4
C7 C6 H14 . . 109.4
H13 C6 H14 . . 108.0
C6 C7 C2 . . 111.4(2)
C6 C7 H15 . . 109.3
C2 C7 H15 . . 109.3
C6 C7 H16 . . 109.3
C2 C7 H16 . . 109.3
H15 C7 H16 . . 108.0
C38 C39 H27 . . 109.5
C38 C39 H23 . . 109.5
H27 C39 H23 . . 109.5
C38 C39 H22 . . 109.5
H27 C39 H22 . . 109.5
H23 C39 H22 . . 109.5
O1 C38 C39 . . 109.2(3)
O1 C38 H24 . . 125.4
C39 C38 H24 . . 125.4
C27 C28 C29 . . 119.0(3)
C27 C28 H28 . . 120.5
C29 C28 H28 . . 120.5
C28 C29 C30 . . 120.5(3)
C28 C29 H37 . . 119.7
C30 C29 H37 . . 119.7
C29 C30 C37 . . 122.4(3)
C29 C30 H38 . . 118.8
C37 C30 H38 . . 118.8
C26 C37 C30 . . 114.9(2)
C26 C37 B1 . . 122.5(2)
C30 C37 B1 . . 122.4(2)
C19 C14 C15 . . 115.0(2)
C19 C14 B1 . . 122.9(2)
C15 C14 B1 . . 121.8(2)
C16 C15 C14 . . 123.0(3)
C16 C15 H34 . . 118.5
C14 C15 H34 . . 118.5
C17 C16 C15 . . 119.8(3)
C17 C16 H31 . . 120.1
C15 C16 H31 . . 120.1
C18 C17 C16 . . 119.4(3)
C18 C17 H29 . . 120.3
C16 C17 H29 . . 120.3
C33 C34 C35 . . 118.8(3)
C33 C34 H30 . . 120.6
C35 C34 H30 . . 120.6
C34 C35 C36 . . 120.3(3)
C34 C35 H47 . . 119.9
C36 C35 H47 . . 119.9
C35 C36 C31 . . 122.5(3)
C35 C36 H46 . . 118.7
C31 C36 H46 . . 118.7
C32 C31 C36 . . 115.2(3)
C32 C31 B1 . . 123.6(2)
C36 C31 B1 . . 121.1(2)
C17 C18 C19 . . 120.2(3)
C17 C18 H32 . . 119.9
C19 C18 H32 . . 119.9
C18 C19 C14 . . 122.6(3)
C18 C19 H33 . . 118.7
C14 C19 H33 . . 118.7
C28 C27 C26 . . 120.4(3)
C28 C27 H36 . . 119.8
C26 C27 H36 . . 119.8
C27 C26 C37 . . 122.7(3)
C27 C26 H35 . . 118.6
C37 C26 H35 . . 118.6
C21 C20 C25 . . 114.9(2)
C21 C20 B1 . . 124.6(2)
C25 C20 B1 . . 120.2(2)
C24 C25 C20 . . 123.3(3)
C24 C25 H39 . . 118.4
C20 C25 H39 . . 118.4
C25 C24 C23 . . 119.9(3)
C25 C24 H40 . . 120.0
C23 C24 H40 . . 120.0
C22 C23 C24 . . 119.0(3)
C22 C23 H41 . . 120.5
C24 C23 H41 . . 120.5
C23 C22 C21 . . 120.5(3)
C23 C22 H42 . . 119.7
C21 C22 H42 . . 119.7
C22 C21 C20 . . 122.3(3)
C22 C21 H43 . . 118.8
C20 C21 H43 . . 118.8
C33 C32 C31 . . 122.4(3)
C33 C32 H44 . . 118.8
C31 C32 H44 . . 118.8
C34 C33 C32 . . 120.8(3)
C34 C33 H45 . . 119.6
C32 C33 H45 . . 119.6
C37 B1 C31 . . 105.4(2)
C37 B1 C20 . . 113.4(2)
C31 B1 C20 . . 111.4(2)
C37 B1 C14 . . 111.7(2)
C31 B1 C14 . . 112.0(2)
C20 B1 C14 . . 103.2(2)
C44 O2 C42 . . 122.7(11)
C43 C42 O2 . . 112.4(11)
C43 C42 H42A . . 109.1
O2 C42 H42A . . 109.1
C43 C42 H42B . . 109.1
O2 C42 H42B . . 109.1
H42A C42 H42B . . 107.9
C42 C43 H43A . . 109.5
C42 C43 H43B . . 109.5
H43A C43 H43B . . 109.5
C42 C43 H43C . . 109.5
H43A C43 H43C . . 109.5
H43B C43 H43C . . 109.5
O2 C44 C45 . . 118.5(14)
O2 C44 H44A . . 107.7
C45 C44 H44A . . 107.7
O2 C44 H44B . . 107.7
C45 C44 H44B . . 107.7
H44A C44 H44B . . 107.1
C44 C45 C45 . 3_556 139.7(17)
C44 C45 H45A . . 110.2
C45 C45 H45A 3_556 . 110.2

loop_
_geom_bond_atom_site_label_1
_geom_bond_atom_site_label_2
_geom_bond_site_symmetry_2
_geom_bond_distance
Cu1 N2 . 1.997(2)
Cu1 N2 3_756 1.997(2)
Cu1 N1 . 2.005(2)
Cu1 N1 3_756 2.005(2)
Cu1 N3 3_756 2.428(2)
Cu1 N3 . 2.428(2)
N1 C40 . 1.137(3)
N2 C9 . 1.337(3)
N2 C13 . 1.347(3)
N3 C8 . 1.477(3)
N3 C1 . 1.481(3)
N3 C2 . 1.502(3)
O1 C38 . 1.423(5)
O1 C38 3 1.423(5)
C40 C41 . 1.450(4)
C41 H2 . 0.98
C41 H1 . 0.98
C41 H3 . 0.98
C13 C12 . 1.375(4)
C13 C1 3_756 1.505(4)
C1 C13 3_756 1.505(4)
C1 H5 . 0.99
C1 H4 . 0.99
C8 C9 . 1.510(4)
C8 H6 . 0.99
C8 H7 . 0.99
C9 C10 . 1.390(4)
C10 C11 . 1.377(4)
C10 H10 . 0.95
C11 C12 . 1.382(4)
C11 H8 . 0.95
C12 H9 . 0.95
C2 C3 . 1.520(4)
C2 C7 . 1.538(4)
C2 H21 . 1.0
C3 C4 . 1.531(4)
C3 H20 . 0.99
C3 H19 . 0.99
C4 C5 . 1.531(4)
C4 H11 . 0.99
C4 H18 . 0.99
C5 C6 . 1.511(4)
C5 H17 . 0.99
C5 H12 . 0.99
C6 C7 . 1.526(4)
C6 H13 . 0.99
C6 H14 . 0.99
C7 H15 . 0.99
C7 H16 . 0.99
C39 C38 . 1.480(6)
C39 H27 . 0.98
C39 H23 . 0.98
C39 H22 . 0.98
C38 H24 . 0.95
C28 C27 . 1.371(5)
C28 C29 . 1.374(5)
C28 H28 . 0.95
C29 C30 . 1.388(4)
C29 H37 . 0.95
C30 C37 . 1.401(4)
C30 H38 . 0.95
C37 C26 . 1.401(4)
C37 B1 . 1.640(4)
C14 C19 . 1.397(4)
C14 C15 . 1.402(4)
C14 B1 . 1.646(4)
C15 C16 . 1.384(4)
C15 H34 . 0.95
C16 C17 . 1.380(5)
C16 H31 . 0.95
C17 C18 . 1.372(5)
C17 H29 . 0.95
C34 C33 . 1.374(6)
C34 C35 . 1.376(5)
C34 H30 . 0.95
C35 C36 . 1.389(4)
C35 H47 . 0.95
C36 C31 . 1.403(4)
C36 H46 . 0.95
C31 C32 . 1.397(4)
C31 B1 . 1.641(4)
C18 C19 . 1.392(4)
C18 H32 . 0.95
C19 H33 . 0.95
C27 C26 . 1.386(4)
C27 H36 . 0.95
C26 H35 . 0.95
C20 C21 . 1.395(4)
C20 C25 . 1.402(4)
C20 B1 . 1.643(4)
C25 C24 . 1.378(4)
C25 H39 . 0.95
C24 C23 . 1.381(4)
C24 H40 . 0.95
C23 C22 . 1.371(5)
C23 H41 . 0.95
C22 C21 . 1.394(4)
C22 H42 . 0.95
C21 H43 . 0.95
C32 C33 . 1.385(4)
C32 H44 . 0.95
C33 H45 . 0.95
O2 C44 . 1.394(17)
O2 C42 . 1.449(13)
C42 C43 . 1.114(15)
C42 H42A . 0.99
C42 H42B . 0.99
C43 H43A . 0.98
C43 H43B . 0.98
C43 H43C . 0.98
C44 C45 . 1.43(2)
C44 H44A . 0.99
C44 H44B . 0.99
C45 C45 3_556 1.59(4)
C45 H45A . 0.95

loop_
_geom_torsion_atom_site_label_1
_geom_torsion_atom_site_label_2
_geom_torsion_atom_site_label_3
_geom_torsion_atom_site_label_4
_geom_torsion_site_symmetry_1
_geom_torsion_site_symmetry_4
_geom_torsion
C9 N2 C13 C12 . . 3.7(4)
Cu1 N2 C13 C12 . . 170.9(2)
C9 N2 C13 C1 . 3_756 -176.7(2)
Cu1 N2 C13 C1 . 3_756 -9.5(3)
C8 N3 C1 C13 . 3_756 70.9(3)
C2 N3 C1 C13 . 3_756 -164.7(2)
Cu1 N3 C1 C13 . 3_756 -38.4(2)
C1 N3 C8 C9 . . -96.8(3)
C2 N3 C8 C9 . . 140.9(2)
Cu1 N3 C8 C9 . . 7.8(3)
C13 N2 C9 C10 . . -3.9(4)
Cu1 N2 C9 C10 . . -170.7(2)
C13 N2 C9 C8 . . 176.0(2)
Cu1 N2 C9 C8 . . 9.2(3)
N3 C8 C9 N2 . . -11.7(3)
N3 C8 C9 C10 . . 168.2(2)
N2 C9 C10 C11 . . 1.4(4)
C8 C9 C10 C11 . . -178.6(3)
C9 C10 C11 C12 . . 1.4(5)
N2 C13 C12 C11 . . -1.0(5)
C1 C13 C12 C11 3_756 . 179.5(3)
C10 C11 C12 C13 . . -1.6(5)
C8 N3 C2 C3 . . -63.9(3)
C1 N3 C2 C3 . . 172.2(2)
Cu1 N3 C2 C3 . . 60.8(3)
C8 N3 C2 C7 . . 62.3(3)
C1 N3 C2 C7 . . -61.5(3)
Cu1 N3 C2 C7 . . -172.97(17)
N3 C2 C3 C4 . . -176.4(2)
C7 C2 C3 C4 . . 55.3(3)
C2 C3 C4 C5 . . -55.1(3)
C3 C4 C5 C6 . . 54.8(4)
C4 C5 C6 C7 . . -55.5(3)
C5 C6 C7 C2 . . 57.0(3)
N3 C2 C7 C6 . . 176.0(2)
C3 C2 C7 C6 . . -56.5(3)
C38 O1 C38 C39 3 . 179.4(4)
C27 C28 C29 C30 . . 0.5(5)
C28 C29 C30 C37 . . 0.3(5)
C29 C30 C37 C26 . . -1.3(4)
C29 C30 C37 B1 . . -176.5(3)
C19 C14 C15 C16 . . 1.3(4)
B1 C14 C15 C16 . . 175.7(3)
C14 C15 C16 C17 . . -0.3(5)
C15 C16 C17 C18 . . -0.9(5)
C33 C34 C35 C36 . . 0.4(5)
C34 C35 C36 C31 . . 0.2(4)
C35 C36 C31 C32 . . -0.9(4)
C35 C36 C31 B1 . . -176.8(2)
C16 C17 C18 C19 . . 0.9(5)
C17 C18 C19 C14 . . 0.2(5)
C15 C14 C19 C18 . . -1.3(4)
B1 C14 C19 C18 . . -175.6(3)
C29 C28 C27 C26 . . -0.2(5)
C28 C27 C26 C37 . . -1.0(5)
C30 C37 C26 C27 . . 1.7(4)
B1 C37 C26 C27 . . 176.9(3)
C21 C20 C25 C24 . . 0.8(4)
B1 C20 C25 C24 . . 174.8(2)
C20 C25 C24 C23 . . 0.1(4)
C25 C24 C23 C22 . . -0.5(5)
C24 C23 C22 C21 . . 0.0(5)
C23 C22 C21 C20 . . 1.0(5)
C25 C20 C21 C22 . . -1.4(4)
B1 C20 C21 C22 . . -175.0(3)
C36 C31 C32 C33 . . 1.1(4)
B1 C31 C32 C33 . . 176.9(3)
C35 C34 C33 C32 . . -0.2(5)
C31 C32 C33 C34 . . -0.6(5)
C26 C37 B1 C31 . . -94.4(3)
C30 C37 B1 C31 . . 80.4(3)
C26 C37 B1 C20 . . 143.5(2)
C30 C37 B1 C20 . . -41.7(3)
C26 C37 B1 C14 . . 27.4(3)
C30 C37 B1 C14 . . -157.8(2)
C32 C31 B1 C37 . . -98.2(3)
C36 C31 B1 C37 . . 77.3(3)
C32 C31 B1 C20 . . 25.1(3)
C36 C31 B1 C20 . . -159.3(2)
C32 C31 B1 C14 . . 140.1(3)
C36 C31 B1 C14 . . -44.4(3)
C21 C20 B1 C37 . . -20.2(4)
C25 C20 B1 C37 . . 166.5(2)
C21 C20 B1 C31 . . -138.9(3)
C25 C20 B1 C31 . . 47.8(3)
C21 C20 B1 C14 . . 100.8(3)
C25 C20 B1 C14 . . -72.5(3)
C19 C14 B1 C37 . . -145.9(2)
C15 C14 B1 C37 . . 40.3(3)
C19 C14 B1 C31 . . -27.9(3)
C15 C14 B1 C31 . . 158.3(2)
C19 C14 B1 C20 . . 92.0(3)
C15 C14 B1 C20 . . -81.9(3)
C44 O2 C42 C43 . . -172.8(12)
C42 O2 C44 C45 . . 178.3(13)
O2 C44 C45 C45 . 3_556 -145.7(13)
